data_4326264
loop_
_publ_author_name
'Qiang Gao'
'Xiqu Wang'
'Allan J. Jacobson'

_publ_section_title
;
 Homochiral Frameworks Formed by Reactions of Lanthanide Ions with a
 Chiral Antimony Tartrate Secondary Building Unit
;
_journal_name_full 'Inorganic Chemistry'
_journal_page_first 9073
_journal_page_last 9082
_journal_paper_doi 10.1021/ic201274c
_journal_volume 50
_journal_year 2011
_chemical_absolute_configuration rm
_chemical_formula_sum 'C8 H16 Eu N O21 Sb2'
_chemical_formula_weight 857.68
_chemical_name_systematic
; 
 ? 
;
_space_group_IT_number 19
_symmetry_cell_setting orthorhombic
_symmetry_space_group_name_Hall 'P 2ac 2ab'
_symmetry_space_group_name_H-M 'P 21 21 21'
_atom_sites_solution_hydrogens geom
_atom_sites_solution_primary direct
_atom_sites_solution_secondary difmap
_audit_creation_method SHELXL-97
_cell_angle_alpha 90.00
_cell_angle_beta 90.00
_cell_angle_gamma 90.00
_cell_formula_units_Z 4
_cell_length_a 10.2745(3)
_cell_length_b 11.3155(4)
_cell_length_c 16.9122(6)
_cell_measurement_reflns_used 9949
_cell_measurement_temperature 296(2)
_cell_measurement_theta_max 28.26
_cell_measurement_theta_min 2.32
_cell_volume 1966.23(11)
_computing_cell_refinement Bruker-ApexII
_computing_data_collection Bruker-ApexII
_computing_data_reduction Bruker-ApexII
_computing_structure_refinement 'SHELXL-97 (Sheldrick, 1997)'
_computing_structure_solution 'SHELXS-97 (Sheldrick, 1990)'
_diffrn_ambient_temperature 296(2)
_diffrn_measured_fraction_theta_full 0.979
_diffrn_measured_fraction_theta_max 0.979
_diffrn_radiation_monochromator graphite
_diffrn_radiation_source 'fine-focus sealed tube'
_diffrn_radiation_type MoK\a
_diffrn_radiation_wavelength 0.71073
_diffrn_reflns_av_R_equivalents 0.0557
_diffrn_reflns_av_sigmaI/netI 0.0398
_diffrn_reflns_limit_h_max 13
_diffrn_reflns_limit_h_min -10
_diffrn_reflns_limit_k_max 13
_diffrn_reflns_limit_k_min -15
_diffrn_reflns_limit_l_max 21
_diffrn_reflns_limit_l_min -21
_diffrn_reflns_number 12426
_diffrn_reflns_theta_full 28.29
_diffrn_reflns_theta_max 28.29
_diffrn_reflns_theta_min 2.17
_exptl_absorpt_coefficient_mu 5.990
_exptl_absorpt_correction_T_max 0.800
_exptl_absorpt_correction_T_min 0.236
_exptl_absorpt_correction_type multi-scan
_exptl_absorpt_process_details 'Blessing, 1995'
_exptl_crystal_colour colorless
_exptl_crystal_density_diffrn 2.897
_exptl_crystal_description plate
_exptl_crystal_F_000 1616
_exptl_crystal_size_max 0.20
_exptl_crystal_size_mid 0.10
_exptl_crystal_size_min 0.05
_refine_diff_density_max 0.724
_refine_diff_density_min -1.704
_refine_diff_density_rms 0.172
_refine_ls_abs_structure_details 'Flack H D (1983), Acta Cryst. A39, 876-881'
_refine_ls_abs_structure_Flack -0.004(10)
_refine_ls_extinction_method none
_refine_ls_goodness_of_fit_ref 1.070
_refine_ls_hydrogen_treatment constrain
_refine_ls_matrix_type full
_refine_ls_number_parameters 298
_refine_ls_number_reflns 4709
_refine_ls_number_restraints 0
_refine_ls_restrained_S_all 1.070
_refine_ls_R_factor_all 0.0265
_refine_ls_R_factor_gt 0.0263
_refine_ls_shift/su_max 0.002
_refine_ls_shift/su_mean 0.000
_refine_ls_structure_factor_coef Fsqd
_refine_ls_weighting_details 'calc w=1/[\s^2^(Fo^2^)+(0.0393P)^2^+3.4711P] where P=(Fo^2^+2Fc^2^)/3'
_refine_ls_weighting_scheme calc
_refine_ls_wR_factor_gt 0.0685
_refine_ls_wR_factor_ref 0.0687
_reflns_number_gt 4671
_reflns_number_total 4709
_reflns_threshold_expression >2sigma(I)
_cod_data_source_file ic201274c_si_003_06.cif
_cod_data_source_block 1D-Eu
_cod_database_code 4326264

loop_
_symmetry_equiv_pos_as_xyz
'x, y, z'
'-x+1/2, -y, z+1/2'
'x+1/2, -y+1/2, -z'
'-x, y+1/2, -z+1/2'

loop_
_atom_site_label
_atom_site_type_symbol
_atom_site_fract_x
_atom_site_fract_y
_atom_site_fract_z
_atom_site_U_iso_or_equiv
_atom_site_adp_type
_atom_site_occupancy
_atom_site_symmetry_multiplicity
_atom_site_calc_flag
_atom_site_refinement_flags
Eu1 Eu 0.62363(2) 0.33672(2) 0.710537(13) 0.01420(6) Uani 1 1 d .
Sb2 Sb 0.40201(3) 0.50377(3) 0.383731(18) 0.01607(8) Uani 1 1 d .
Sb1 Sb 0.02864(3) 0.62015(3) 0.573146(19) 0.01654(8) Uani 1 1 d .
O1 O 0.4784(4) 0.4209(4) 0.6179(2) 0.0257(8) Uani 1 1 d .
O2 O 0.4925(4) 0.5049(3) 0.4998(2) 0.0217(7) Uani 1 1 d .
O3 O 0.2710(4) 0.4168(3) 0.4483(2) 0.0180(7) Uani 1 1 d .
O4 O 0.1990(4) 0.5418(3) 0.5946(2) 0.0214(8) Uani 1 1 d .
O5 O -0.0134(4) 0.4377(4) 0.5422(2) 0.0237(8) Uani 1 1 d .
O6 O 0.0625(5) 0.2550(4) 0.5619(3) 0.0314(10) Uani 1 1 d .
O7 O 0.2597(4) 0.8994(3) 0.4916(2) 0.0229(8) Uani 1 1 d .
O8 O 0.1536(4) 0.7771(4) 0.5715(2) 0.0231(8) Uani 1 1 d .
O9 O 0.0552(4) 0.6477(3) 0.4578(2) 0.0197(7) Uani 1 1 d .
O10 O 0.0882(4) 0.6700(4) 0.2707(2) 0.0236(8) Uani 1 1 d .
O11 O 0.2318(4) 0.5316(3) 0.3061(2) 0.0216(8) Uani 1 1 d .
O12 O 0.3409(4) 0.6628(3) 0.4162(2) 0.0177(7) Uani 1 1 d .
O13 O 0.8362(5) 0.2219(4) 0.7062(4) 0.0439(12) Uani 1 1 d .
O14 O 0.8535(5) 0.3999(5) 0.7474(3) 0.0444(12) Uani 1 1 d .
O15 O 1.0251(6) 0.2854(7) 0.7473(4) 0.0620(18) Uani 1 1 d .
O16W O 0.7340(4) 0.3817(4) 0.5873(2) 0.0290(9) Uani 1 1 d .
O17W O 0.5545(4) 0.1709(4) 0.6309(2) 0.0265(8) Uani 1 1 d .
O18W O 0.6317(5) 0.5489(3) 0.7286(2) 0.0279(9) Uani 1 1 d .
O19W O 0.6408(5) 0.3741(4) 0.8496(2) 0.0250(8) Uani 1 1 d .
O20W O 0.6223(4) 0.1405(3) 0.7890(2) 0.0247(8) Uani 1 1 d .
O21W O 0.2774(6) 0.1170(4) 0.6189(3) 0.0405(11) Uani 1 1 d .
N1 N 0.9092(5) 0.3022(6) 0.7337(3) 0.0317(12) Uani 1 1 d .
C1 C 0.4367(5) 0.4392(4) 0.5499(3) 0.0164(9) Uani 1 1 d .
C2 C 0.3091(5) 0.3833(4) 0.5252(3) 0.0163(9) Uani 1 1 d .
H2 H 0.3199 0.2973 0.5261 0.020 Uiso 1 1 calc R
C3 C 0.2075(5) 0.4168(4) 0.5870(3) 0.0174(10) Uani 1 1 d .
H3 H 0.2335 0.3834 0.6380 0.021 Uiso 1 1 calc R
C4 C 0.0778(5) 0.3624(5) 0.5626(3) 0.0191(10) Uani 1 1 d .
C5 C 0.1868(5) 0.8152(4) 0.5024(3) 0.0182(9) Uani 1 1 d .
C6 C 0.1258(5) 0.7484(4) 0.4332(3) 0.0161(9) Uani 1 1 d .
H6 H 0.0661 0.8019 0.4056 0.019 Uiso 1 1 calc R
C7 C 0.2367(5) 0.7144(4) 0.3759(3) 0.0151(9) Uani 1 1 d .
H7 H 0.2681 0.7868 0.3505 0.018 Uiso 1 1 calc R
C8 C 0.1801(5) 0.6343(4) 0.3120(3) 0.0167(9) Uani 1 1 d .

loop_
_atom_site_aniso_label
_atom_site_aniso_U_11
_atom_site_aniso_U_22
_atom_site_aniso_U_33
_atom_site_aniso_U_23
_atom_site_aniso_U_13
_atom_site_aniso_U_12
Eu1 0.01339(12) 0.01684(11) 0.01237(10) 0.00084(8) 0.00033(8) 0.00014(8)
Sb2 0.01493(16) 0.01799(14) 0.01529(14) 0.00136(11) 0.00054(11) 0.00060(12)
Sb1 0.01511(16) 0.01915(15) 0.01537(14) -0.00059(12) 0.00087(12) -0.00010(12)
O1 0.021(2) 0.040(2) 0.0161(17) 0.0034(16) -0.0045(16) 0.0082(17)
O2 0.0195(19) 0.0237(17) 0.0219(17) 0.0026(15) -0.0062(15) -0.0069(15)
O3 0.0152(18) 0.0248(17) 0.0141(16) 0.0017(13) -0.0045(13) -0.0039(14)
O4 0.0185(19) 0.0215(18) 0.0242(19) -0.0040(14) -0.0034(15) 0.0003(14)
O5 0.016(2) 0.0253(18) 0.0293(19) -0.0011(15) -0.0044(16) 0.0009(15)
O6 0.031(2) 0.0210(18) 0.043(2) 0.0017(17) -0.003(2) -0.0069(17)
O7 0.025(2) 0.0196(18) 0.0243(18) -0.0024(15) -0.0025(16) -0.0032(15)
O8 0.026(2) 0.0271(19) 0.0157(16) -0.0036(15) -0.0016(15) -0.0058(16)
O9 0.0194(19) 0.0237(17) 0.0161(16) -0.0023(13) -0.0006(14) -0.0071(14)
O10 0.0177(18) 0.035(2) 0.0186(16) -0.0026(15) -0.0050(15) 0.0044(16)
O11 0.025(2) 0.0209(18) 0.0191(17) -0.0026(13) -0.0071(15) -0.0002(15)
O12 0.0151(18) 0.0184(15) 0.0197(17) -0.0009(14) -0.0036(13) 0.0029(13)
O13 0.026(2) 0.033(2) 0.073(4) 0.003(3) 0.002(2) 0.0054(19)
O14 0.027(3) 0.049(3) 0.057(3) -0.019(2) -0.005(2) -0.001(2)
O15 0.024(3) 0.109(5) 0.053(3) -0.002(3) -0.013(3) 0.014(3)
O16W 0.020(2) 0.041(2) 0.026(2) 0.0119(18) 0.0068(16) 0.0014(18)
O17W 0.028(2) 0.0299(19) 0.0216(18) -0.0051(16) -0.0019(16) -0.0010(17)
O18W 0.035(2) 0.0189(17) 0.030(2) 0.0008(15) -0.0006(19) 0.0027(17)
O19W 0.029(2) 0.034(2) 0.0121(15) 0.0008(14) 0.0003(15) -0.0027(17)
O20W 0.029(2) 0.0223(18) 0.0225(17) 0.0027(14) 0.0009(18) 0.0052(15)
O21W 0.041(3) 0.033(2) 0.048(3) 0.013(2) -0.012(2) 0.000(2)
N1 0.015(2) 0.060(4) 0.020(2) 0.005(2) 0.0017(18) 0.000(2)
C1 0.016(2) 0.016(2) 0.017(2) -0.0023(17) -0.0012(18) 0.0051(18)
C2 0.015(2) 0.017(2) 0.016(2) 0.0020(18) -0.0006(18) -0.0015(18)
C3 0.019(3) 0.018(2) 0.016(2) 0.0041(17) 0.0004(18) 0.0017(18)
C4 0.015(2) 0.024(2) 0.019(2) 0.0019(18) 0.0049(19) -0.0001(18)
C5 0.017(2) 0.018(2) 0.020(2) -0.0034(18) -0.0045(19) 0.0011(17)
C6 0.014(2) 0.019(2) 0.016(2) -0.0022(17) -0.0022(19) -0.0011(19)
C7 0.017(2) 0.016(2) 0.012(2) 0.0007(16) -0.0027(18) -0.0009(17)
C8 0.016(2) 0.023(2) 0.0112(19) 0.0033(17) 0.0011(17) -0.0031(18)

loop_
_atom_type_symbol
_atom_type_description
_atom_type_scat_dispersion_real
_atom_type_scat_dispersion_imag
_atom_type_scat_source
C C 0.0033 0.0016 'International Tables Vol C Tables 4.2.6.8 and 6.1.1.4'
O O 0.0106 0.0060 'International Tables Vol C Tables 4.2.6.8 and 6.1.1.4'
Sb Sb -0.5866 1.5461 'International Tables Vol C Tables 4.2.6.8 and 6.1.1.4'
Eu Eu -0.1578 3.6682 'International Tables Vol C Tables 4.2.6.8 and 6.1.1.4'
N N 0.0061 0.0033 'International Tables Vol C Tables 4.2.6.8 and 6.1.1.4'
H H 0.0000 0.0000 'International Tables Vol C Tables 4.2.6.8 and 6.1.1.4'

loop_
_geom_angle_atom_site_label_1
_geom_angle_atom_site_label_2
_geom_angle_atom_site_label_3
_geom_angle
_geom_angle_site_symmetry_1
_geom_angle_site_symmetry_3
O1 Eu1 O19W 128.76(15) . .
O1 Eu1 O10 73.85(14) . 2_565
O19W Eu1 O10 69.95(14) . 2_565
O1 Eu1 O17W 76.00(15) . .
O19W Eu1 O17W 134.90(14) . .
O10 Eu1 O17W 86.86(15) 2_565 .
O1 Eu1 O18W 72.88(15) . .
O19W Eu1 O18W 72.47(14) . .
O10 Eu1 O18W 90.52(16) 2_565 .
O17W Eu1 O18W 148.24(14) . .
O1 Eu1 O16W 68.96(15) . .
O19W Eu1 O16W 140.48(16) . .
O10 Eu1 O16W 142.48(14) 2_565 .
O17W Eu1 O16W 79.72(15) . .
O18W Eu1 O16W 83.35(15) . .
O1 Eu1 O13 136.80(17) . .
O19W Eu1 O13 93.16(18) . .
O10 Eu1 O13 140.71(16) 2_565 .
O17W Eu1 O13 80.77(17) . .
O18W Eu1 O13 118.73(16) . .
O16W Eu1 O13 71.40(17) . .
O1 Eu1 O14 129.39(18) . .
O19W Eu1 O14 69.00(17) . .
O10 Eu1 O14 138.21(15) 2_565 .
O17W Eu1 O14 128.86(16) . .
O18W Eu1 O14 70.04(17) . .
O16W Eu1 O14 73.60(17) . .
O13 Eu1 O14 49.72(17) . .
O1 Eu1 O20W 133.06(15) . .
O19W Eu1 O20W 69.40(13) . .
O10 Eu1 O20W 75.57(13) 2_565 .
O17W Eu1 O20W 67.55(13) . .
O18W Eu1 O20W 141.85(13) . .
O16W Eu1 O20W 128.56(14) . .
O13 Eu1 O20W 65.22(16) . .
O14 Eu1 O20W 96.92(17) . .
O1 Eu1 N1 139.44(15) . .
O19W Eu1 N1 79.74(15) . .
O10 Eu1 N1 146.12(13) 2_565 .
O17W Eu1 N1 105.09(16) . .
O18W Eu1 N1 94.55(17) . .
O16W Eu1 N1 71.39(14) . .
O13 Eu1 N1 24.86(17) . .
O14 Eu1 N1 24.87(17) . .
O20W Eu1 N1 79.96(15) . .
O12 Sb2 O3 94.74(15) . .
O12 Sb2 O2 83.09(14) . .
O3 Sb2 O2 78.28(14) . .
O12 Sb2 O11 77.55(14) . .
O3 Sb2 O11 82.02(15) . .
O2 Sb2 O11 151.02(15) . .
O9 Sb1 O4 97.33(16) . .
O9 Sb1 O5 86.54(15) . .
O4 Sb1 O5 78.24(16) . .
O9 Sb1 O8 77.32(14) . .
O4 Sb1 O8 81.28(16) . .
O5 Sb1 O8 152.00(16) . .
C1 O1 Eu1 153.7(4) . .
C1 O2 Sb2 114.1(3) . .
C2 O3 Sb2 116.8(3) . .
C3 O4 Sb1 118.6(3) . .
C4 O5 Sb1 114.3(3) . .
C5 O8 Sb1 115.9(3) . .
C6 O9 Sb1 118.9(3) . .
C8 O10 Eu1 156.4(4) . 2_564
C8 O11 Sb2 114.3(3) . .
C7 O12 Sb2 119.1(3) . .
N1 O13 Eu1 97.6(4) . .
N1 O14 Eu1 97.4(4) . .
O15 N1 O14 122.6(7) . .
O15 N1 O13 122.2(7) . .
O14 N1 O13 115.2(5) . .
O15 N1 Eu1 176.4(5) . .
O14 N1 Eu1 57.7(3) . .
O13 N1 Eu1 57.6(3) . .
O1 C1 O2 124.1(5) . .
O1 C1 C2 118.9(5) . .
O2 C1 C2 117.0(4) . .
O3 C2 C1 112.5(4) . .
O3 C2 C3 112.0(4) . .
C1 C2 C3 107.5(4) . .
O4 C3 C4 111.9(4) . .
O4 C3 C2 110.6(4) . .
C4 C3 C2 108.3(4) . .
O6 C4 O5 123.4(5) . .
O6 C4 C3 121.0(5) . .
O5 C4 C3 115.6(4) . .
O7 C5 O8 123.8(5) . .
O7 C5 C6 121.4(5) . .
O8 C5 C6 114.8(4) . .
O9 C6 C5 112.6(4) . .
O9 C6 C7 111.2(4) . .
C5 C6 C7 107.5(4) . .
O12 C7 C8 112.9(4) . .
O12 C7 C6 111.3(4) . .
C8 C7 C6 108.2(4) . .
O10 C8 O11 124.5(5) . .
O10 C8 C7 119.7(5) . .
O11 C8 C7 115.8(4) . .

loop_
_geom_bond_atom_site_label_1
_geom_bond_atom_site_label_2
_geom_bond_distance
_geom_bond_site_symmetry_2
Eu1 O1 2.364(4) .
Eu1 O19W 2.397(4) .
Eu1 O10 2.404(4) 2_565
Eu1 O17W 2.417(4) .
Eu1 O18W 2.422(4) .
Eu1 O16W 2.426(4) .
Eu1 O13 2.542(5) .
Eu1 O14 2.545(5) .
Eu1 O20W 2.587(4) .
Eu1 N1 2.986(5) .
Sb2 O12 1.983(3) .
Sb2 O3 1.993(4) .
Sb2 O2 2.173(4) .
Sb2 O11 2.209(4) .
Sb1 O9 1.994(4) .
Sb1 O4 1.995(4) .
Sb1 O5 2.173(4) .
Sb1 O8 2.191(4) .
O1 C1 1.245(6) .
O2 C1 1.264(6) .
O3 C2 1.410(6) .
O4 C3 1.423(6) .
O5 C4 1.313(7) .
O6 C4 1.226(7) .
O7 C5 1.225(7) .
O8 C5 1.291(7) .
O9 C6 1.414(6) .
O10 C8 1.242(7) .
O10 Eu1 2.404(4) 2_564
O11 C8 1.282(6) .
O12 C7 1.398(6) .
O13 N1 1.266(8) .
O14 N1 1.266(8) .
O15 N1 1.228(8) .
C1 C2 1.514(7) .
C2 C3 1.525(7) .
C3 C4 1.524(7) .
C5 C6 1.527(7) .
C6 C7 1.544(7) .
C7 C8 1.526(7) .
